data_7154039
loop_
_publ_author_name
'Chen, Jinsen'
'Song, Chao'
'Chen, Pei'
'Zhu, Jin'

_publ_section_title
;
 An intermolecular C-H functionalization method for the synthesis of
 3-hydroxy-2-oxindoles.
;
_journal_issue 42
_journal_name_full 'Organic &amp; biomolecular chemistry'
_journal_page_first 8390
_journal_page_last 8393
_journal_paper_doi 10.1039/c4ob01643b
_journal_volume 12
_journal_year 2014
_chemical_formula_sum 'C9 H9 N O2'
_chemical_formula_weight 163.17
_chemical_name_systematic 3-hydroxy-1-methylindolin-2-one
_space_group_IT_number 14
_symmetry_cell_setting monoclinic
_symmetry_space_group_name_Hall '-P 2ybc'
_symmetry_space_group_name_H-M 'P 1 21/c 1'
_atom_sites_solution_hydrogens geom
_atom_sites_solution_primary direct
_atom_sites_solution_secondary difmap
_audit_creation_method SHELXL-97
_cell_angle_alpha 90.00
_cell_angle_beta 108.64(3)
_cell_angle_gamma 90.00
_cell_formula_units_Z 4
_cell_length_a 7.8040(16)
_cell_length_b 13.070(3)
_cell_length_c 8.4480(17)
_cell_measurement_reflns_used 25
_cell_measurement_temperature 293(2)
_cell_measurement_theta_max 14
_cell_measurement_theta_min 9
_cell_volume 816.5(3)
_computing_structure_refinement 'SHELXL-97 (Sheldrick, 1997)'
_computing_structure_solution 'SHELXS-97 (Sheldrick, 1990)'
_diffrn_ambient_temperature 293(2)
_diffrn_measured_fraction_theta_full 0.993
_diffrn_measured_fraction_theta_max 0.993
_diffrn_measurement_device_type 'Nonius cad4'
_diffrn_measurement_method \w/2\q
_diffrn_radiation_monochromator graphite
_diffrn_radiation_source 'fine-focus sealed tube'
_diffrn_radiation_type MoK\a
_diffrn_radiation_wavelength 0.71073
_diffrn_reflns_av_R_equivalents 0.0310
_diffrn_reflns_av_sigmaI/netI 0.0320
_diffrn_reflns_limit_h_max 9
_diffrn_reflns_limit_h_min 0
_diffrn_reflns_limit_k_max 15
_diffrn_reflns_limit_k_min 0
_diffrn_reflns_limit_l_max 9
_diffrn_reflns_limit_l_min -10
_diffrn_reflns_number 1608
_diffrn_reflns_theta_full 25.41
_diffrn_reflns_theta_max 25.41
_diffrn_reflns_theta_min 2.75
_diffrn_standards_decay_% 1
_diffrn_standards_interval_count 200
_diffrn_standards_interval_time 2h
_diffrn_standards_number 3
_exptl_absorpt_coefficient_mu 0.095
_exptl_absorpt_correction_T_max 0.9906
_exptl_absorpt_correction_T_min 0.9721
_exptl_absorpt_correction_type psi-scan
_exptl_absorpt_process_details '(North, Phillips & Mathews,1968)'
_exptl_crystal_colour colorless
_exptl_crystal_density_diffrn 1.327
_exptl_crystal_density_method 'not measured'
_exptl_crystal_F_000 344
_exptl_crystal_recrystallization_method 'Re-crystallisation from solvent: dichloromethane, hexane'
_exptl_crystal_size_max 0.30
_exptl_crystal_size_mid 0.20
_exptl_crystal_size_min 0.10
_refine_diff_density_max 0.190
_refine_diff_density_min -0.176
_refine_diff_density_rms 0.042
_refine_ls_extinction_method none
_refine_ls_goodness_of_fit_ref 1.004
_refine_ls_hydrogen_treatment constr
_refine_ls_matrix_type full
_refine_ls_number_parameters 109
_refine_ls_number_reflns 1498
_refine_ls_number_restraints 0
_refine_ls_restrained_S_all 1.004
_refine_ls_R_factor_all 0.0825
_refine_ls_R_factor_gt 0.0570
_refine_ls_shift/su_max 0.000
_refine_ls_shift/su_mean 0.000
_refine_ls_structure_factor_coef Fsqd
_refine_ls_weighting_details 'calc w=1/[\s^2^(Fo^2^)+(0.1000P)^2^+0.1300P] where P=(Fo^2^+2Fc^2^)/3'
_refine_ls_weighting_scheme calc
_refine_ls_wR_factor_gt 0.1547
_refine_ls_wR_factor_ref 0.1705
_reflns_number_gt 1030
_reflns_number_total 1498
_reflns_threshold_expression >2sigma(I)
_cod_data_source_file c4ob01643b2.cif
_cod_data_source_block b
_cod_depositor_comments
;
The following automatic conversions were performed:

'_symmetry_cell_setting' value 'Monoclinic' changed to 'monoclinic'
according to
/usr/data/users/saulius/crontab/automatic-downloads/rss-feeds/RSC/lib/dictionaries/cif_core.dic
dictionary named 'cif_core.dic' version 2.4.2 from 2011-04-26.

Automatic conversion script
Id: cif_fix_values 2281 2013-09-26 08:29:07Z andrius 

 Adding full bibliography for 7154039.cif.
;
_cod_original_sg_symbol_H-M P21/C
_cod_database_code 7154039

loop_
_symmetry_equiv_pos_as_xyz
'x, y, z'
'-x, y+1/2, -z+1/2'
'-x, -y, -z'
'x, -y-1/2, z-1/2'

loop_
_atom_site_label
_atom_site_type_symbol
_atom_site_fract_x
_atom_site_fract_y
_atom_site_fract_z
_atom_site_U_iso_or_equiv
_atom_site_adp_type
_atom_site_occupancy
_atom_site_symmetry_multiplicity
_atom_site_calc_flag
_atom_site_refinement_flags
N N 0.2337(3) 0.39568(14) 0.0859(2) 0.0493(5) Uani 1 1 d .
C1 C 0.2163(3) 0.47655(16) -0.0304(3) 0.0481(6) Uani 1 1 d .
O1 O 0.3559(3) 0.59941(15) 0.3384(2) 0.0731(7) Uani 1 1 d .
H1A H 0.4397 0.6069 0.4257 0.110 Uiso 1 1 calc R
O2 O 0.3752(3) 0.36961(15) 0.3649(2) 0.0679(6) Uani 1 1 d .
C2 C 0.1139(4) 0.4800(2) -0.1966(3) 0.0600(7) Uani 1 1 d .
H2A H 0.0423 0.4250 -0.2487 0.072 Uiso 1 1 calc R
C3 C 0.1222(4) 0.5694(2) -0.2830(4) 0.0708(8) Uani 1 1 d .
H3A H 0.0537 0.5745 -0.3952 0.085 Uiso 1 1 calc R
C4 C 0.2293(4) 0.6508(2) -0.2067(4) 0.0682(8) Uani 1 1 d .
H4A H 0.2346 0.7089 -0.2686 0.082 Uiso 1 1 calc R
C5 C 0.3295(3) 0.6469(2) -0.0381(4) 0.0601(7) Uani 1 1 d .
H5A H 0.4003 0.7021 0.0138 0.072 Uiso 1 1 calc R
C6 C 0.3219(3) 0.55926(18) 0.0510(3) 0.0494(6) Uani 1 1 d .
C7 C 0.4097(3) 0.53251(18) 0.2315(3) 0.0522(6) Uani 1 1 d .
H7A H 0.5417 0.5327 0.2594 0.063 Uiso 1 1 calc R
C8 C 0.3410(3) 0.42343(19) 0.2399(3) 0.0512(6) Uani 1 1 d .
C9 C 0.1486(4) 0.2956(2) 0.0454(4) 0.0665(8) Uani 1 1 d .
H9A H 0.1806 0.2539 0.1440 0.100 Uiso 1 1 calc R
H9B H 0.1895 0.2633 -0.0381 0.100 Uiso 1 1 calc R
H9C H 0.0196 0.3037 0.0035 0.100 Uiso 1 1 calc R

loop_
_atom_site_aniso_label
_atom_site_aniso_U_11
_atom_site_aniso_U_22
_atom_site_aniso_U_33
_atom_site_aniso_U_23
_atom_site_aniso_U_13
_atom_site_aniso_U_12
N 0.0544(12) 0.0394(11) 0.0588(12) -0.0063(9) 0.0248(10) -0.0059(9)
C1 0.0480(13) 0.0434(14) 0.0586(14) -0.0035(11) 0.0252(11) 0.0020(10)
O1 0.0849(14) 0.0599(13) 0.0692(12) -0.0191(9) 0.0169(10) 0.0092(10)
O2 0.0854(14) 0.0570(11) 0.0602(11) 0.0038(9) 0.0217(10) -0.0057(9)
C2 0.0590(15) 0.0624(17) 0.0599(15) -0.0097(13) 0.0209(13) 0.0000(12)
C3 0.083(2) 0.069(2) 0.0610(17) 0.0078(15) 0.0238(15) 0.0143(16)
C4 0.0776(19) 0.0577(18) 0.0756(19) 0.0136(14) 0.0333(16) 0.0122(15)
C5 0.0618(16) 0.0429(14) 0.0801(19) 0.0010(12) 0.0290(15) 0.0010(11)
C6 0.0476(13) 0.0416(13) 0.0620(15) -0.0022(11) 0.0216(11) 0.0011(10)
C7 0.0520(14) 0.0416(14) 0.0637(15) -0.0061(11) 0.0193(12) -0.0011(10)
C8 0.0563(14) 0.0462(14) 0.0547(14) -0.0020(11) 0.0228(12) 0.0050(11)
C9 0.0805(19) 0.0475(15) 0.0771(18) -0.0130(13) 0.0333(15) -0.0146(13)

loop_
_atom_type_symbol
_atom_type_description
_atom_type_scat_dispersion_real
_atom_type_scat_dispersion_imag
_atom_type_scat_source
C C 0.0033 0.0016 'International Tables Vol C Tables 4.2.6.8 and 6.1.1.4'
H H 0.0000 0.0000 'International Tables Vol C Tables 4.2.6.8 and 6.1.1.4'
N N 0.0061 0.0033 'International Tables Vol C Tables 4.2.6.8 and 6.1.1.4'
O O 0.0106 0.0060 'International Tables Vol C Tables 4.2.6.8 and 6.1.1.4'

loop_
_geom_angle_atom_site_label_1
_geom_angle_atom_site_label_2
_geom_angle_atom_site_label_3
_geom_angle
C8 N C1 111.04(19)
C8 N C9 124.2(2)
C1 N C9 124.7(2)
C2 C1 C6 122.3(2)
C2 C1 N 128.8(2)
C6 C1 N 108.9(2)
C7 O1 H1A 109.5
C1 C2 C3 117.0(3)
C1 C2 H2A 121.5
C3 C2 H2A 121.5
C4 C3 C2 121.7(3)
C4 C3 H3A 119.1
C2 C3 H3A 119.1
C3 C4 C5 120.6(3)
C3 C4 H4A 119.7
C5 C4 H4A 119.7
C6 C5 C4 118.8(3)
C6 C5 H5A 120.6
C4 C5 H5A 120.6
C5 C6 C1 119.6(2)
C5 C6 C7 131.4(2)
C1 C6 C7 109.0(2)
O1 C7 C6 111.90(19)
O1 C7 C8 111.5(2)
C6 C7 C8 102.17(19)
O1 C7 H7A 110.4
C6 C7 H7A 110.4
C8 C7 H7A 110.4
O2 C8 N 124.9(2)
O2 C8 C7 126.2(2)
N C8 C7 108.9(2)
N C9 H9A 109.5
N C9 H9B 109.5
H9A C9 H9B 109.5
N C9 H9C 109.5
H9A C9 H9C 109.5
H9B C9 H9C 109.5

loop_
_geom_bond_atom_site_label_1
_geom_bond_atom_site_label_2
_geom_bond_distance
N C8 1.352(3)
N C1 1.420(3)
N C9 1.458(3)
C1 C2 1.377(4)
C1 C6 1.399(3)
O1 C7 1.414(3)
O1 H1A 0.8200
O2 C8 1.226(3)
C2 C3 1.391(4)
C2 H2A 0.9300
C3 C4 1.379(4)
C3 H3A 0.9300
C4 C5 1.389(4)
C4 H4A 0.9300
C5 C6 1.382(3)
C5 H5A 0.9300
C6 C7 1.500(3)
C7 C8 1.533(3)
C7 H7A 0.9800
C9 H9A 0.9600
C9 H9B 0.9600
C9 H9C 0.9600

loop_
_geom_torsion_atom_site_label_1
_geom_torsion_atom_site_label_2
_geom_torsion_atom_site_label_3
_geom_torsion_atom_site_label_4
_geom_torsion
C8 N C1 C2 -177.2(2)
C9 N C1 C2 3.2(4)
C8 N C1 C6 2.0(3)
C9 N C1 C6 -177.6(2)
C6 C1 C2 C3 1.3(4)
N C1 C2 C3 -179.7(2)
C1 C2 C3 C4 0.6(4)
C2 C3 C4 C5 -1.8(4)
C3 C4 C5 C6 1.0(4)
C4 C5 C6 C1 0.8(4)
C4 C5 C6 C7 -178.8(2)
C2 C1 C6 C5 -2.0(4)
N C1 C6 C5 178.8(2)
C2 C1 C6 C7 177.7(2)
N C1 C6 C7 -1.6(3)
C5 C6 C7 O1 60.9(3)
C1 C6 C7 O1 -118.7(2)
C5 C6 C7 C8 -179.7(2)
C1 C6 C7 C8 0.6(2)
C1 N C8 O2 177.8(2)
C9 N C8 O2 -2.5(4)
C1 N C8 C7 -1.5(3)
C9 N C8 C7 178.1(2)
O1 C7 C8 O2 -59.2(3)
C6 C7 C8 O2 -178.8(2)
O1 C7 C8 N 120.2(2)
C6 C7 C8 N 0.6(2)
